data_7240239
loop_
_publ_author_name
'Hussain, Sajjad'
'Chen, Xuenian'
'Harrison, William T. A.'
'Ahmad, Saeed'
'Sharif, Shahzad'
'Su, Jian'
'Muhammad, Shabbir'
'Li, Shujun'

_publ_section_title
;
 Synthesis, crystal structures and, magnetic and photoluminescence
 properties of lanthanide-based metal--organic frameworks constructed with
 2,5-dihydroxybenzene-1,4-dicarboxylic acid
;
_journal_issue 22
_journal_name_full 'RSC Advances'
_journal_page_first 12841
_journal_page_last 12850
_journal_paper_doi 10.1039/D0RA01294G
_journal_volume 10
_journal_year 2020
_chemical_formula_moiety 'C12 H10 Eu O11, 3(C2 H6 O), H2 O'
_chemical_formula_sum 'C18 H30 Eu O15'
_chemical_formula_weight 638.38
_space_group_crystal_system monoclinic
_space_group_IT_number 14
_space_group_name_Hall '-P 2yn'
_space_group_name_H-M_alt 'P 1 21/n 1'
_atom_sites_solution_hydrogens mixed
_atom_sites_solution_primary direct
_audit_creation_method SHELXL-2018/3
_audit_update_record
;
2019-06-30 deposited with the CCDC.	2020-03-17 downloaded from the CCDC.
;
_cell_angle_alpha 90
_cell_angle_beta 106.3480(10)
_cell_angle_gamma 90
_cell_formula_units_Z 4
_cell_length_a 12.5345(2)
_cell_length_b 14.4309(2)
_cell_length_c 14.2786(2)
_cell_measurement_reflns_used 8533
_cell_measurement_temperature 153(2)
_cell_measurement_theta_max 71.02
_cell_measurement_theta_min 4.16
_cell_volume 2478.35(6)
_computing_structure_refinement 'SHELXL-2018/3 (Sheldrick, 2018)'
_computing_structure_solution 'SHELXT 2014/5 (Sheldrick, 2014)'
_diffrn_ambient_temperature 153(2)
_diffrn_measured_fraction_theta_full 0.999
_diffrn_measured_fraction_theta_max 0.980
_diffrn_measurement_device_type 'Bruker APEXII CCD'
_diffrn_measurement_method \w
_diffrn_radiation_type CuK\a
_diffrn_radiation_wavelength 1.54184
_diffrn_reflns_av_R_equivalents 0.0337
_diffrn_reflns_av_unetI/netI 0.0346
_diffrn_reflns_Laue_measured_fraction_full 0.999
_diffrn_reflns_Laue_measured_fraction_max 0.980
_diffrn_reflns_limit_h_max 15
_diffrn_reflns_limit_h_min -13
_diffrn_reflns_limit_k_max 15
_diffrn_reflns_limit_k_min -17
_diffrn_reflns_limit_l_max 16
_diffrn_reflns_limit_l_min -17
_diffrn_reflns_number 14122
_diffrn_reflns_point_group_measured_fraction_full 0.999
_diffrn_reflns_point_group_measured_fraction_max 0.980
_diffrn_reflns_theta_full 67.684
_diffrn_reflns_theta_max 71.186
_diffrn_reflns_theta_min 4.153
_exptl_absorpt_coefficient_mu 18.754
_exptl_absorpt_correction_T_max 1.0000
_exptl_absorpt_correction_T_min 0.3657
_exptl_absorpt_correction_type multi-scan
_exptl_absorpt_process_details 'SADBAS '
_exptl_crystal_colour colourless
_exptl_crystal_density_diffrn 1.711
_exptl_crystal_description block
_exptl_crystal_F_000 1284
_exptl_crystal_size_max 0.540
_exptl_crystal_size_mid 0.490
_exptl_crystal_size_min 0.450
_refine_diff_density_max 0.791
_refine_diff_density_min -1.091
_refine_diff_density_rms 0.114
_refine_ls_extinction_method none
_refine_ls_goodness_of_fit_ref 1.031
_refine_ls_hydrogen_treatment constr
_refine_ls_matrix_type full
_refine_ls_number_parameters 343
_refine_ls_number_reflns 4720
_refine_ls_number_restraints 10
_refine_ls_restrained_S_all 1.032
_refine_ls_R_factor_all 0.0370
_refine_ls_R_factor_gt 0.0325
_refine_ls_shift/su_max 0.002
_refine_ls_shift/su_mean 0.000
_refine_ls_structure_factor_coef Fsqd
_refine_ls_weighting_details 'w=1/[\s^2^(Fo^2^)+(0.0571P)^2^+1.7628P] where P=(Fo^2^+2Fc^2^)/3'
_refine_ls_weighting_scheme calc
_refine_ls_wR_factor_gt 0.0840
_refine_ls_wR_factor_ref 0.0883
_reflns_number_gt 4293
_reflns_number_total 4720
_reflns_threshold_expression 'I > 2\s(I)'
_cod_data_source_file d0ra01294g2.cif
_cod_data_source_block 551z
_cod_depositor_comments 'Adding full bibliography for 7240237--7240240.cif.'
_cod_original_sg_symbol_H-M 'P 21/n'
_cod_database_code 7240239
_shelx_shelxl_version_number 2018/3
_shelx_space_group_comment
;
The symmetry employed for this shelxl refinement is uniquely defined
by the following loop, which should always be used as a source of
symmetry information in preference to the above space-group names.
They are only intended as comments.
;
_shelx_estimated_absorpt_t_min 0.035
_shelx_estimated_absorpt_t_max 0.043

loop_
_space_group_symop_operation_xyz
'x, y, z'
'-x+1/2, y+1/2, -z+1/2'
'-x, -y, -z'
'x-1/2, -y-1/2, z-1/2'

loop_
_atom_site_label
_atom_site_type_symbol
_atom_site_fract_x
_atom_site_fract_y
_atom_site_fract_z
_atom_site_U_iso_or_equiv
_atom_site_adp_type
_atom_site_occupancy
_atom_site_site_symmetry_order
_atom_site_calc_flag
_atom_site_refinement_flags_posn
_atom_site_refinement_flags_adp
_atom_site_refinement_flags_occupancy
_atom_site_disorder_assembly
_atom_site_disorder_group
Eu1 Eu 0.60352(2) 0.46628(2) 0.41527(2) 0.00776(8) Uani 1 1 d . . . . .
C1 C 0.2970(3) 0.2974(3) 0.3733(2) 0.0139(7) Uani 1 1 d . . . . .
C2 C 0.3483(3) 0.2677(3) 0.3034(2) 0.0149(7) Uani 1 1 d . . . . .
H2 H 0.420505 0.289711 0.306083 0.018 Uiso 1 1 calc R U . . .
C3 C 0.2951(3) 0.2065(3) 0.2304(2) 0.0151(7) Uani 1 1 d . . . . .
C4 C 0.1896(3) 0.1721(3) 0.2276(2) 0.0122(7) Uani 1 1 d . . . . .
C5 C 0.1397(3) 0.2001(3) 0.2989(3) 0.0169(8) Uani 1 1 d . . . . .
H5A H 0.068840 0.176041 0.297939 0.020 Uiso 1 1 calc R U . . .
C6 C 0.1919(3) 0.2620(3) 0.3708(3) 0.0169(8) Uani 1 1 d . . . . .
C7 C 0.3523(3) 0.3684(3) 0.4469(2) 0.0134(7) Uani 1 1 d . . . . .
C8 C 0.1274(3) 0.1076(3) 0.1488(2) 0.0138(7) Uani 1 1 d . . . . .
O1 O 0.4420(2) 0.40579(19) 0.44378(18) 0.0159(5) Uani 1 1 d . . . . .
O2 O 0.3042(2) 0.3929(2) 0.51043(19) 0.0181(6) Uani 1 1 d . . . . .
O3 O 0.1724(2) 0.08871(19) 0.08050(18) 0.0158(5) Uani 1 1 d . . . . .
O4 O 0.0359(2) 0.0772(2) 0.15284(18) 0.0180(6) Uani 1 1 d . . . . .
O5 O 0.3485(2) 0.1825(2) 0.16328(19) 0.0225(6) Uani 1 1 d . . . . .
H5 H 0.307673 0.149281 0.121538 0.027 Uiso 1 1 d R U . . .
O6 O 0.1381(2) 0.2878(2) 0.4380(2) 0.0286(7) Uani 1 1 d . . . . .
H6 H 0.173503 0.329032 0.472793 0.034 Uiso 1 1 d R U . . .
C9 C 0.5328(3) 0.4906(3) 0.1016(3) 0.0145(7) Uani 1 1 d . . . . .
C10 C 0.5762(3) 0.5622(3) 0.0575(3) 0.0173(7) Uani 1 1 d . . . . .
H10 H 0.628423 0.604305 0.096494 0.021 Uiso 1 1 calc R U . . .
C11 C 0.5432(3) 0.5719(3) -0.0431(3) 0.0165(7) Uani 1 1 d . . . . .
C12 C 0.5689(3) 0.4809(3) 0.2096(3) 0.0145(7) Uani 1 1 d . . . . .
O7 O 0.5235(2) 0.4160(2) 0.24729(18) 0.0211(6) Uani 1 1 d . . . . .
O8 O 0.6391(2) 0.5334(2) 0.26240(19) 0.0206(6) Uani 1 1 d . . . . .
O9 O 0.5868(2) 0.6436(2) -0.08302(18) 0.0223(6) Uani 1 1 d . . . . .
H9 H 0.560678 0.643025 -0.142707 0.027 Uiso 1 1 d R U . . .
O10 O 0.7977(2) 0.4512(2) 0.4269(2) 0.0254(7) Uani 1 1 d . . . . .
H10A H 0.842368 0.496962 0.411692 0.030 Uiso 1 1 d R U . . .
H10B H 0.840468 0.404462 0.445092 0.030 Uiso 1 1 d R U . . .
O11 O 0.6389(3) 0.3025(2) 0.40234(19) 0.0245(6) Uani 1 1 d . . . . .
H11A H 0.642882 0.259629 0.443083 0.029 Uiso 1 1 d R U . . .
H11B H 0.657882 0.296129 0.345884 0.029 Uiso 1 1 d R U . . .
O12 O 0.9503(2) 0.3148(2) 0.5015(2) 0.0277(7) Uani 1 1 d . . . . .
H12A H 0.942289 0.263209 0.534772 0.033 Uiso 1 1 d R U . . .
H12B H 1.000288 0.293509 0.475172 0.033 Uiso 1 1 d R U . . .
C13 C 0.6804(9) 0.0058(7) 0.5941(10) 0.116(4) Uani 1 1 d . . . . .
H13A H 0.695393 -0.021710 0.536373 0.174 Uiso 1 1 calc R U . . .
H13B H 0.631697 -0.035366 0.618063 0.174 Uiso 1 1 calc R U . . .
H13C H 0.750567 0.014408 0.645238 0.174 Uiso 1 1 calc R U . . .
C14 C 0.6265(7) 0.0948(6) 0.5685(9) 0.101(4) Uani 1 1 d . . . . .
H14A H 0.552677 0.083425 0.521773 0.122 Uiso 1 1 calc R U . . .
H14B H 0.613330 0.121340 0.628220 0.122 Uiso 1 1 calc R U . . .
O13 O 0.6793(3) 0.1607(3) 0.5288(3) 0.0544(11) Uani 1 1 d . . . . .
H13 H 0.748366 0.152308 0.548616 0.082 Uiso 1 1 calc R U . . .
C15 C 1.0202(8) 0.4735(6) 0.3031(8) 0.083(3) Uani 1 1 d . . . . .
H15B H 1.034461 0.442333 0.246789 0.125 Uiso 1 1 calc R U . . .
H15C H 0.991760 0.428482 0.341461 0.125 Uiso 1 1 calc R U . . .
H15D H 1.089556 0.500502 0.343778 0.125 Uiso 1 1 calc R U . . .
C16 C 0.9379(6) 0.5471(5) 0.2689(6) 0.0614(18) Uani 1 1 d . . . . .
H16A H 0.970644 0.596865 0.238063 0.074 Uiso 1 1 calc R U . . .
H16B H 0.872792 0.521720 0.218980 0.074 Uiso 1 1 calc R U . . .
O14 O 0.9025(3) 0.5848(3) 0.3474(3) 0.0429(9) Uani 1 1 d . . . . .
H14 H 0.958150 0.603687 0.391197 0.051 Uiso 1 1 calc R U . . .
C17 C 0.7864(12) 0.3298(9) 0.1522(8) 0.082(4) Uani 0.705(15) 1 d D . P A 1
H17A H 0.728990 0.303301 0.097331 0.123 Uiso 0.705(15) 1 calc R U P A 1
H17B H 0.852213 0.345009 0.131074 0.123 Uiso 0.705(15) 1 calc R U P A 1
H17C H 0.757814 0.386124 0.174920 0.123 Uiso 0.705(15) 1 calc R U P A 1
C18 C 0.8171(7) 0.2610(6) 0.2334(6) 0.045(2) Uani 0.705(15) 1 d D . P A 1
H18A H 0.852387 0.207703 0.210172 0.054 Uiso 0.705(15) 1 calc R U P A 1
H18B H 0.874958 0.289912 0.287482 0.054 Uiso 0.705(15) 1 calc R U P A 1
O15 O 0.7372(7) 0.2263(5) 0.2722(6) 0.0424(16) Uani 0.705(15) 1 d D . P A 1
H15 H 0.709055 0.178644 0.241149 0.051 Uiso 0.705(15) 1 calc R U P A 1
C17A C 0.8566(17) 0.2810(17) 0.173(2) 0.069(9) Uani 0.295(15) 1 d D . P A 2
H17D H 0.880470 0.334475 0.141231 0.104 Uiso 0.295(15) 1 calc R U P A 2
H17E H 0.844477 0.227798 0.128032 0.104 Uiso 0.295(15) 1 calc R U P A 2
H17F H 0.914305 0.265619 0.232697 0.104 Uiso 0.295(15) 1 calc R U P A 2
C18A C 0.7518(18) 0.3036(13) 0.1960(17) 0.052(6) Uani 0.295(15) 1 d D . P A 2
H18C H 0.766078 0.360900 0.235682 0.062 Uiso 0.295(15) 1 calc R U P A 2
H18D H 0.696839 0.319877 0.133545 0.062 Uiso 0.295(15) 1 calc R U P A 2
O15A O 0.7009(15) 0.2447(12) 0.2418(13) 0.035(4) Uani 0.295(15) 1 d D U P A 2
H15A H 0.642085 0.225336 0.202429 0.041 Uiso 0.295(15) 1 calc R U P A 2

loop_
_atom_site_aniso_label
_atom_site_aniso_U_11
_atom_site_aniso_U_22
_atom_site_aniso_U_33
_atom_site_aniso_U_23
_atom_site_aniso_U_13
_atom_site_aniso_U_12
Eu1 0.01054(12) 0.00733(13) 0.00534(12) 0.00043(6) 0.00211(8) 0.00041(7)
C1 0.0186(18) 0.0100(18) 0.0141(16) -0.0017(13) 0.0064(13) -0.0006(14)
C2 0.0156(17) 0.015(2) 0.0155(16) -0.0008(14) 0.0075(13) -0.0027(15)
C3 0.0187(18) 0.016(2) 0.0133(16) -0.0015(14) 0.0089(14) -0.0028(15)
C4 0.0157(16) 0.0088(18) 0.0116(15) -0.0014(13) 0.0031(13) -0.0001(14)
C5 0.0136(17) 0.021(2) 0.0187(17) -0.0021(15) 0.0083(14) -0.0027(15)
C6 0.0174(17) 0.018(2) 0.0176(17) -0.0062(14) 0.0095(14) -0.0021(15)
C7 0.0187(17) 0.0059(17) 0.0141(16) 0.0009(13) 0.0020(13) -0.0012(14)
C8 0.0161(17) 0.0152(19) 0.0097(15) 0.0012(13) 0.0026(13) -0.0008(14)
O1 0.0177(12) 0.0144(14) 0.0152(12) -0.0004(10) 0.0037(10) -0.0067(11)
O2 0.0188(13) 0.0188(15) 0.0190(12) -0.0057(11) 0.0088(10) -0.0023(11)
O3 0.0218(13) 0.0142(14) 0.0127(12) -0.0051(10) 0.0068(10) -0.0049(11)
O4 0.0208(13) 0.0198(15) 0.0150(12) -0.0041(10) 0.0079(10) -0.0052(11)
O5 0.0238(14) 0.0295(17) 0.0193(13) -0.0129(12) 0.0142(11) -0.0109(12)
O6 0.0207(14) 0.043(2) 0.0291(15) -0.0238(14) 0.0191(12) -0.0150(14)
C9 0.0175(18) 0.0147(19) 0.0117(16) 0.0022(14) 0.0048(14) 0.0016(15)
C10 0.0205(18) 0.016(2) 0.0153(17) -0.0046(14) 0.0047(14) -0.0052(15)
C11 0.0232(19) 0.0137(19) 0.0151(17) 0.0015(14) 0.0091(14) -0.0009(15)
C12 0.0184(18) 0.0129(19) 0.0133(17) -0.0001(14) 0.0061(14) 0.0044(15)
O7 0.0356(16) 0.0175(15) 0.0110(12) 0.0012(10) 0.0081(11) -0.0041(12)
O8 0.0204(14) 0.0309(17) 0.0109(12) -0.0020(10) 0.0049(11) -0.0056(12)
O9 0.0364(16) 0.0182(16) 0.0125(12) 0.0002(10) 0.0071(11) -0.0109(13)
O10 0.0198(14) 0.0210(16) 0.0378(17) 0.0099(12) 0.0119(13) 0.0038(12)
O11 0.0376(16) 0.0178(16) 0.0198(13) 0.0005(11) 0.0107(12) 0.0049(13)
O12 0.0270(15) 0.0256(17) 0.0374(17) 0.0094(13) 0.0205(13) 0.0078(13)
C13 0.097(7) 0.070(7) 0.188(12) 0.067(8) 0.051(8) 0.003(6)
C14 0.075(5) 0.062(6) 0.168(10) 0.052(6) 0.035(6) -0.007(5)
O13 0.043(2) 0.050(3) 0.067(3) 0.032(2) 0.010(2) 0.007(2)
C15 0.082(6) 0.064(6) 0.116(8) -0.009(5) 0.047(6) -0.001(4)
C16 0.062(4) 0.058(5) 0.064(4) -0.016(3) 0.017(3) -0.017(3)
O14 0.0362(19) 0.042(2) 0.051(2) 0.0022(17) 0.0132(16) -0.0072(17)
C17 0.097(11) 0.073(9) 0.061(7) 0.002(6) 0.000(7) -0.016(8)
C18 0.043(5) 0.044(5) 0.050(5) 0.000(4) 0.017(4) 0.001(4)
O15 0.054(4) 0.036(4) 0.036(3) -0.010(3) 0.011(3) 0.006(3)
C17A 0.052(14) 0.032(13) 0.12(3) -0.034(14) 0.023(15) -0.002(11)
C18A 0.074(16) 0.024(12) 0.058(14) -0.011(10) 0.019(13) 0.014(11)
O15A 0.035(4) 0.035(4) 0.035(4) -0.002(2) 0.011(2) 0.000(2)

loop_
_atom_type_symbol
_atom_type_description
_atom_type_scat_dispersion_real
_atom_type_scat_dispersion_imag
_atom_type_scat_source
C C 0.0181 0.0091 'International Tables Vol C Tables 4.2.6.8 and 6.1.1.4'
H H 0.0000 0.0000 'International Tables Vol C Tables 4.2.6.8 and 6.1.1.4'
Eu Eu -8.9294 11.1857 'International Tables Vol C Tables 4.2.6.8 and 6.1.1.4'
O O 0.0492 0.0322 'International Tables Vol C Tables 4.2.6.8 and 6.1.1.4'

loop_
_geom_angle_atom_site_label_1
_geom_angle_atom_site_label_2
_geom_angle_atom_site_label_3
_geom_angle
_geom_angle_site_symmetry_1
_geom_angle_site_symmetry_3
_geom_angle_publ_flag
O1 Eu1 O4 75.48(9) . 2 ?
O1 Eu1 O10 149.56(10) . . ?
O4 Eu1 O10 134.93(10) 2 . ?
O1 Eu1 O3 78.21(9) . 4_666 ?
O4 Eu1 O3 130.16(9) 2 4_666 ?
O10 Eu1 O3 79.95(9) . 4_666 ?
O1 Eu1 O11 80.50(10) . . ?
O4 Eu1 O11 139.32(10) 2 . ?
O10 Eu1 O11 73.33(10) . . ?
O3 Eu1 O11 74.34(9) 4_666 . ?
O1 Eu1 O2 124.36(9) . 3_666 ?
O4 Eu1 O2 79.62(10) 2 3_666 ?
O10 Eu1 O2 72.35(10) . 3_666 ?
O3 Eu1 O2 81.51(9) 4_666 3_666 ?
O11 Eu1 O2 140.79(10) . 3_666 ?
O1 Eu1 O7 85.63(9) . . ?
O4 Eu1 O7 75.22(10) 2 . ?
O10 Eu1 O7 99.76(10) . . ?
O3 Eu1 O7 143.30(10) 4_666 . ?
O11 Eu1 O7 70.60(10) . . ?
O2 Eu1 O7 133.84(9) 3_666 . ?
O1 Eu1 O8 131.36(9) . . ?
O4 Eu1 O8 71.15(9) 2 . ?
O10 Eu1 O8 71.01(10) . . ?
O3 Eu1 O8 150.10(9) 4_666 . ?
O11 Eu1 O8 103.11(9) . . ?
O2 Eu1 O8 83.04(9) 3_666 . ?
O7 Eu1 O8 52.44(9) . . ?
C2 C1 C6 119.1(3) . . ?
C2 C1 C7 119.8(3) . . ?
C6 C1 C7 121.0(3) . . ?
C3 C2 C1 120.8(3) . . ?
C3 C2 H2 119.6 . . ?
C1 C2 H2 119.6 . . ?
O5 C3 C2 117.7(3) . . ?
O5 C3 C4 122.5(3) . . ?
C2 C3 C4 119.8(3) . . ?
C5 C4 C3 119.3(3) . . ?
C5 C4 C8 118.8(3) . . ?
C3 C4 C8 121.9(3) . . ?
C6 C5 C4 120.9(3) . . ?
C6 C5 H5A 119.5 . . ?
C4 C5 H5A 119.5 . . ?
O6 C6 C5 118.2(3) . . ?
O6 C6 C1 121.8(3) . . ?
C5 C6 C1 120.0(3) . . ?
O1 C7 O2 120.9(3) . . ?
O1 C7 C1 120.8(3) . . ?
O2 C7 C1 118.3(3) . . ?
O1 C7 Eu1 71.7(2) . 3_666 ?
O2 C7 Eu1 50.04(18) . 3_666 ?
C1 C7 Eu1 163.4(3) . 3_666 ?
O4 C8 O3 124.5(3) . . ?
O4 C8 C4 118.5(3) . . ?
O3 C8 C4 117.0(3) . . ?
C7 O1 Eu1 171.7(2) . . ?
C7 O1 Eu1 84.0(2) . 3_666 ?
Eu1 O1 Eu1 103.39(9) . 3_666 ?
C7 O2 Eu1 106.3(2) . 3_666 ?
C8 O3 Eu1 134.5(2) . 4_565 ?
C8 O4 Eu1 143.4(2) . 2_545 ?
C3 O5 H5 109.3 . . ?
C6 O6 H6 109.3 . . ?
C10 C9 C11 119.5(3) . 3_665 ?
C10 C9 C12 119.6(3) . . ?
C11 C9 C12 121.0(3) 3_665 . ?
C11 C10 C9 120.1(4) . . ?
C11 C10 H10 120.0 . . ?
C9 C10 H10 120.0 . . ?
O9 C11 C10 118.1(3) . . ?
O9 C11 C9 121.4(3) . 3_665 ?
C10 C11 C9 120.5(4) . 3_665 ?
O8 C12 O7 120.6(3) . . ?
O8 C12 C9 121.9(3) . . ?
O7 C12 C9 117.4(3) . . ?
O8 C12 Eu1 62.86(19) . . ?
O7 C12 Eu1 58.23(18) . . ?
C9 C12 Eu1 171.3(3) . . ?
C12 O7 Eu1 95.0(2) . . ?
C12 O8 Eu1 91.3(2) . . ?
C11 O9 H9 109.6 . . ?
Eu1 O10 H10A 125.7 . . ?
Eu1 O10 H10B 129.0 . . ?
H10A O10 H10B 105.3 . . ?
Eu1 O11 H11A 129.9 . . ?
Eu1 O11 H11B 105.4 . . ?
H11A O11 H11B 124.1 . . ?
H12A O12 H12B 97.8 . . ?
C14 C13 H13A 109.5 . . ?
C14 C13 H13B 109.5 . . ?
H13A C13 H13B 109.5 . . ?
C14 C13 H13C 109.5 . . ?
H13A C13 H13C 109.5 . . ?
H13B C13 H13C 109.5 . . ?
O13 C14 C13 118.3(8) . . ?
O13 C14 H14A 107.7 . . ?
C13 C14 H14A 107.7 . . ?
O13 C14 H14B 107.7 . . ?
C13 C14 H14B 107.7 . . ?
H14A C14 H14B 107.1 . . ?
C14 O13 H13 109.5 . . ?
C16 C15 H15B 109.5 . . ?
C16 C15 H15C 109.5 . . ?
H15B C15 H15C 109.5 . . ?
C16 C15 H15D 109.5 . . ?
H15B C15 H15D 109.5 . . ?
H15C C15 H15D 109.5 . . ?
O14 C16 C15 111.2(7) . . ?
O14 C16 H16A 109.4 . . ?
C15 C16 H16A 109.4 . . ?
O14 C16 H16B 109.4 . . ?
C15 C16 H16B 109.4 . . ?
H16A C16 H16B 108.0 . . ?
C16 O14 H14 109.5 . . ?
C18 C17 H17A 109.5 . . ?
C18 C17 H17B 109.5 . . ?
H17A C17 H17B 109.5 . . ?
C18 C17 H17C 109.5 . . ?
H17A C17 H17C 109.5 . . ?
H17B C17 H17C 109.5 . . ?
O15 C18 C17 120.0(10) . . ?
O15 C18 H18A 107.3 . . ?
C17 C18 H18A 107.3 . . ?
O15 C18 H18B 107.3 . . ?
C17 C18 H18B 107.3 . . ?
H18A C18 H18B 106.9 . . ?
C18 O15 H15 109.5 . . ?
C18A C17A H17D 109.5 . . ?
C18A C17A H17E 109.5 . . ?
H17D C17A H17E 109.5 . . ?
C18A C17A H17F 109.5 . . ?
H17D C17A H17F 109.5 . . ?
H17E C17A H17F 109.5 . . ?
O15A C18A C17A 123(2) . . ?
O15A C18A H18C 106.6 . . ?
C17A C18A H18C 106.6 . . ?
O15A C18A H18D 106.6 . . ?
C17A C18A H18D 106.6 . . ?
H18C C18A H18D 106.5 . . ?
C18A O15A H15A 109.5 . . ?

loop_
_geom_bond_atom_site_label_1
_geom_bond_atom_site_label_2
_geom_bond_distance
_geom_bond_site_symmetry_2
_geom_bond_publ_flag
Eu1 O1 2.343(2) . ?
Eu1 O4 2.367(3) 2 ?
Eu1 O10 2.402(3) . ?
Eu1 O3 2.407(2) 4_666 ?
Eu1 O11 2.421(3) . ?
Eu1 O2 2.429(3) 3_666 ?
Eu1 O7 2.435(3) . ?
Eu1 O8 2.540(3) . ?
C1 C2 1.398(5) . ?
C1 C6 1.404(5) . ?
C1 C7 1.492(5) . ?
C2 C3 1.386(5) . ?
C2 H2 0.9500 . ?
C3 O5 1.359(4) . ?
C3 C4 1.402(5) . ?
C4 C5 1.397(5) . ?
C4 C8 1.499(5) . ?
C5 C6 1.379(5) . ?
C5 H5A 0.9500 . ?
C6 O6 1.371(4) . ?
C7 O1 1.260(5) . ?
C7 O2 1.273(4) . ?
C8 O4 1.244(4) . ?
C8 O3 1.286(4) . ?
O5 H5 0.8217 . ?
O6 H6 0.8211 . ?
C9 C10 1.398(5) . ?
C9 C11 1.404(5) 3_665 ?
C9 C12 1.486(5) . ?
C10 C11 1.384(5) . ?
C10 H10 0.9500 . ?
C11 O9 1.368(5) . ?
C12 O8 1.243(5) . ?
C12 O7 1.289(5) . ?
O9 H9 0.8226 . ?
O10 H10A 0.9308 . ?
O10 H10B 0.8550 . ?
O11 H11A 0.8408 . ?
O11 H11B 0.9075 . ?
O12 H12A 0.9040 . ?
O12 H12B 0.8724 . ?
C13 C14 1.449(12) . ?
C13 H13A 0.9800 . ?
C13 H13B 0.9800 . ?
C13 H13C 0.9800 . ?
C14 O13 1.370(8) . ?
C14 H14A 0.9900 . ?
C14 H14B 0.9900 . ?
O13 H13 0.8400 . ?
C15 C16 1.466(11) . ?
C15 H15B 0.9800 . ?
C15 H15C 0.9800 . ?
C15 H15D 0.9800 . ?
C16 O14 1.424(8) . ?
C16 H16A 0.9900 . ?
C16 H16B 0.9900 . ?
O14 H14 0.8400 . ?
C17 C18 1.492(12) . ?
C17 H17A 0.9800 . ?
C17 H17B 0.9800 . ?
C17 H17C 0.9800 . ?
C18 O15 1.368(9) . ?
C18 H18A 0.9900 . ?
C18 H18B 0.9900 . ?
O15 H15 0.8400 . ?
C17A C18A 1.481(18) . ?
C17A H17D 0.9800 . ?
C17A H17E 0.9800 . ?
C17A H17F 0.9800 . ?
C18A O15A 1.338(17) . ?
C18A H18C 0.9900 . ?
C18A H18D 0.9900 . ?
O15A H15A 0.8400 . ?

loop_
_geom_hbond_atom_site_label_D
_geom_hbond_atom_site_label_H
_geom_hbond_atom_site_label_A
_geom_hbond_distance_DH
_geom_hbond_distance_HA
_geom_hbond_distance_DA
_geom_hbond_angle_DHA
_geom_hbond_site_symmetry_A
_geom_hbond_publ_flag
O5 H5 O3 0.82 1.85 2.576(4) 147 . yes
O6 H6 O2 0.82 1.82 2.548(4) 146 . yes
O9 H9 O7 0.82 1.78 2.516(4) 147 3_665 yes
O10 H10A O14 0.93 1.85 2.753(5) 164 . yes
O10 H10B O12 0.85 1.90 2.742(4) 170 . yes
O11 H11A O13 0.84 1.85 2.682(5) 169 . yes
O11 H11B O15 0.91 1.92 2.734(7) 148 . yes
O11 H11B O15A 0.91 1.87 2.749(15) 162 . yes
O12 H12A O9 0.90 1.93 2.825(4) 170 2_645 yes
O12 H12B O6 0.87 1.95 2.777(4) 159 1_655 yes
O13 H13 O9 0.84 1.99 2.824(5) 173 2_645 yes
O14 H14 O12 0.84 2.01 2.812(5) 159 3_766 yes
O15 H15 O14 0.84 2.10 2.910(8) 163 2_645 yes
O15A H15A O14 0.84 2.17 2.775(17) 129 2_645 yes
C2 H2 O7 0.95 2.51 3.323(4) 144 . yes
C16 H16A O5 0.99 2.62 3.235(8) 121 2_655 yes
C17 H17A O6 0.98 2.60 3.533(12) 160 4_665 yes
C18 H18A O8 0.99 2.54 3.327(10) 136 2_645 yes
C17A H17E O2 0.98 2.37 3.35(2) 175 4_665 yes

loop_
_geom_torsion_atom_site_label_1
_geom_torsion_atom_site_label_2
_geom_torsion_atom_site_label_3
_geom_torsion_atom_site_label_4
_geom_torsion
_geom_torsion_site_symmetry_1
_geom_torsion_site_symmetry_2
_geom_torsion_site_symmetry_3
_geom_torsion_site_symmetry_4
_geom_torsion_publ_flag
C6 C1 C2 C3 2.2(6) . . . . ?
C7 C1 C2 C3 -175.6(3) . . . . ?
C1 C2 C3 O5 178.3(3) . . . . ?
C1 C2 C3 C4 -1.5(6) . . . . ?
O5 C3 C4 C5 -179.9(4) . . . . ?
C2 C3 C4 C5 -0.1(6) . . . . ?
O5 C3 C4 C8 -1.2(6) . . . . ?
C2 C3 C4 C8 178.6(3) . . . . ?
C3 C4 C5 C6 1.1(6) . . . . ?
C8 C4 C5 C6 -177.6(4) . . . . ?
C4 C5 C6 O6 179.1(4) . . . . ?
C4 C5 C6 C1 -0.4(6) . . . . ?
C2 C1 C6 O6 179.3(4) . . . . ?
C7 C1 C6 O6 -3.0(6) . . . . ?
C2 C1 C6 C5 -1.2(6) . . . . ?
C7 C1 C6 C5 176.6(4) . . . . ?
C2 C1 C7 O1 3.9(5) . . . . ?
C6 C1 C7 O1 -173.9(4) . . . . ?
C2 C1 C7 O2 -179.0(3) . . . . ?
C6 C1 C7 O2 3.3(5) . . . . ?
C2 C1 C7 Eu1 139.5(7) . . . 3_666 ?
C6 C1 C7 Eu1 -38.2(10) . . . 3_666 ?
C5 C4 C8 O4 -3.8(5) . . . . ?
C3 C4 C8 O4 177.5(4) . . . . ?
C5 C4 C8 O3 175.1(3) . . . . ?
C3 C4 C8 O3 -3.6(5) . . . . ?
O2 C7 O1 Eu1 -9.2(3) . . . 3_666 ?
C1 C7 O1 Eu1 167.8(3) . . . 3_666 ?
O1 C7 O2 Eu1 11.5(4) . . . 3_666 ?
C1 C7 O2 Eu1 -165.7(3) . . . 3_666 ?
O4 C8 O3 Eu1 20.9(6) . . . 4_565 ?
C4 C8 O3 Eu1 -158.0(2) . . . 4_565 ?
O3 C8 O4 Eu1 12.5(7) . . . 2_545 ?
C4 C8 O4 Eu1 -168.7(3) . . . 2_545 ?
C11 C9 C10 C11 0.8(6) 3_665 . . . ?
C12 C9 C10 C11 180.0(3) . . . . ?
C9 C10 C11 O9 179.2(3) . . . . ?
C9 C10 C11 C9 -0.8(6) . . . 3_665 ?
C10 C9 C12 O8 -1.8(6) . . . . ?
C11 C9 C12 O8 177.4(4) 3_665 . . . ?
C10 C9 C12 O7 177.4(3) . . . . ?
C11 C9 C12 O7 -3.4(5) 3_665 . . . ?
O8 C12 O7 Eu1 7.9(4) . . . . ?
C9 C12 O7 Eu1 -171.3(3) . . . . ?
O7 C12 O8 Eu1 -7.5(4) . . . . ?
C9 C12 O8 Eu1 171.6(3) . . . . ?
